data_7155024
loop_
_publ_author_name
'Murray, Alexander T.'
'Challinor, Jonathan D.'
'Gul\'acsy, Christina E'
'Lujan, Cristina'
'Hatcher, Lauren E.'
'Pudney, Christopher R.'
'Raithby, Paul R.'
'John, Matthew P.'
'Carbery, David R.'

_publ_section_title
;
 Modelling flavoenzymatic charge transfer events: development of catalytic
 indole deuteration strategies.
;
_journal_issue 15
_journal_name_full 'Organic &amp; biomolecular chemistry'
_journal_page_first 3787
_journal_page_last 3792
_journal_paper_doi 10.1039/c6ob00361c
_journal_volume 14
_journal_year 2016
_chemical_formula_moiety 'C69 H48 F6 N11 O5'
_chemical_formula_sum 'C69 H48 F6 N11 O5'
_chemical_formula_weight 1225.18
_chemical_name_systematic
;
 ?
;
_space_group_crystal_system triclinic
_space_group_IT_number 2
_space_group_name_Hall '-P 1'
_space_group_name_H-M_alt 'P -1'
_symmetry_space_group_name_Hall '-P 1'
_symmetry_space_group_name_H-M 'P -1'
_atom_sites_solution_hydrogens mixed
_audit_creation_method SHELXL-2014
_audit_update_record
;
2015-12-16 deposited with the CCDC.
2016-03-15 downloaded from the CCDC.
;
_cell_angle_alpha 80.075(4)
_cell_angle_beta 80.054(5)
_cell_angle_gamma 76.358(5)
_cell_formula_units_Z 2
_cell_length_a 11.4992(8)
_cell_length_b 13.2277(6)
_cell_length_c 20.0327(10)
_cell_measurement_reflns_used 3028
_cell_measurement_temperature 100(2)
_cell_measurement_theta_max 25.0100
_cell_measurement_theta_min 3.9640
_cell_volume 2889.0(3)
_computing_cell_refinement
;
CrysAlisPro, Agilent Technologies,
Version 1.171.37.35 (release 13-08-2014 CrysAlis171 .NET)
(compiled Aug 13 2014,18:06:01)
;
_computing_data_collection
;
CrysAlisPro, Agilent Technologies,
Version 1.171.37.35 (release 13-08-2014 CrysAlis171 .NET)
(compiled Aug 13 2014,18:06:01)
;
_computing_data_reduction
;
CrysAlisPro, Agilent Technologies,
Version 1.171.37.35 (release 13-08-2014 CrysAlis171 .NET)
(compiled Aug 13 2014,18:06:01)
;
_computing_molecular_graphics
;
ORTEP-3 (Farrugia, 2012)
MERCURY (MCarae 2008)
;
_computing_structure_refinement 'SHELXL-2014 (Sheldrick, 2015)'
_computing_structure_solution 'SHELXT-2014 (Sheldrick, 2015)'
_diffrn_ambient_temperature 100(2)
_diffrn_detector_area_resol_mean 8.1150
_diffrn_measured_fraction_theta_full 0.990
_diffrn_measured_fraction_theta_max 0.987
_diffrn_measurement_device_type
;
SuperNova, Dual, Cu at zero, EosS2
;
_diffrn_measurement_method '\w scans'
_diffrn_radiation_type MoK\a
_diffrn_radiation_wavelength 0.71073
_diffrn_reflns_av_R_equivalents 0.0591
_diffrn_reflns_av_unetI/netI 0.1416
_diffrn_reflns_Laue_measured_fraction_full 0.990
_diffrn_reflns_Laue_measured_fraction_max 0.987
_diffrn_reflns_limit_h_max 13
_diffrn_reflns_limit_h_min -13
_diffrn_reflns_limit_k_max 15
_diffrn_reflns_limit_k_min -15
_diffrn_reflns_limit_l_max 24
_diffrn_reflns_limit_l_min -20
_diffrn_reflns_number 14950
_diffrn_reflns_point_group_measured_fraction_full 0.990
_diffrn_reflns_point_group_measured_fraction_max 0.987
_diffrn_reflns_theta_full 25.000
_diffrn_reflns_theta_max 25.348
_diffrn_reflns_theta_min 3.336
_diffrn_source
;
SuperNova (Mo) X-ray Source
;
_exptl_absorpt_coefficient_mu 0.105
_exptl_absorpt_correction_T_max 1.00000
_exptl_absorpt_correction_T_min 0.73001
_exptl_absorpt_correction_type multi-scan
_exptl_absorpt_process_details
;
CrysAlisPro, Agilent Technologies,
Version 1.171.37.31 (release 14-01-2014 CrysAlis171 .NET)
(compiled Jan 14 2014,18:38:05)
Empirical absorption correction using spherical harmonics,
 implemented in SCALE3 ABSPACK scaling algorithm.
;
_exptl_crystal_colour shard
_exptl_crystal_density_diffrn 1.408
_exptl_crystal_description yellow
_exptl_crystal_F_000 1266
_exptl_crystal_size_max 0.2
_exptl_crystal_size_mid 0.13
_exptl_crystal_size_min 0.11
_refine_diff_density_max 0.609
_refine_diff_density_min -0.452
_refine_diff_density_rms 0.096
_refine_ls_extinction_coef 0.0052(9)
_refine_ls_extinction_expression Fc^*^=kFc[1+0.001xFc^2^\l^3^/sin(2\q)]^-1/4^
_refine_ls_extinction_method SHELXL
_refine_ls_goodness_of_fit_ref 0.974
_refine_ls_hydrogen_treatment mixed
_refine_ls_matrix_type full
_refine_ls_number_parameters 861
_refine_ls_number_reflns 10429
_refine_ls_number_restraints 19
_refine_ls_restrained_S_all 0.988
_refine_ls_R_factor_all 0.1510
_refine_ls_R_factor_gt 0.0783
_refine_ls_shift/su_max 0.000
_refine_ls_shift/su_mean 0.000
_refine_ls_structure_factor_coef Fsqd
_refine_ls_weighting_details 'w=1/[\s^2^(Fo^2^)+(0.1044P)^2^] where P=(Fo^2^+2Fc^2^)/3'
_refine_ls_weighting_scheme calc
_refine_ls_wR_factor_gt 0.1802
_refine_ls_wR_factor_ref 0.2479
_reflns_Friedel_coverage 0.000
_reflns_number_gt 5274
_reflns_number_total 10429
_reflns_threshold_expression 'I > 2\s(I)'
_cod_data_source_file c6ob00361c3.cif
_cod_data_source_block Adduct
_cod_depositor_comments 'Adding full bibliography for 7155024--7155025.cif.'
_cod_database_code 7155024
_shelx_space_group_comment
;
The symmetry employed for this shelxl refinement is uniquely defined
by the following loop, which should always be used as a source of
symmetry information in preference to the above space-group names.
They are only intended as comments.
;
_shelxl_version_number 2014-1

loop_
_space_group_symop_operation_xyz
'x, y, z'
'-x, -y, -z'

loop_
_atom_site_label
_atom_site_type_symbol
_atom_site_fract_x
_atom_site_fract_y
_atom_site_fract_z
_atom_site_U_iso_or_equiv
_atom_site_adp_type
_atom_site_occupancy
_atom_site_site_symmetry_order
_atom_site_calc_flag
_atom_site_refinement_flags_posn
_atom_site_refinement_flags_adp
_atom_site_refinement_flags_occupancy
_atom_site_disorder_assembly
_atom_site_disorder_group
C1 C 0.0709(4) 0.9761(3) 0.9025(2) 0.0341(11) Uani 1 1 d . . . . .
C2 C 0.0429(4) 0.7915(3) 0.9291(2) 0.0330(11) Uani 1 1 d . . . . .
C3 C 0.0755(4) 0.7817(3) 0.85778(19) 0.0291(10) Uani 1 1 d . . . . .
C4 C 0.0992(4) 0.8675(3) 0.8154(2) 0.0288(10) Uani 1 1 d . . . . .
C5 C 0.1319(4) 1.0372(3) 0.77617(18) 0.0275(10) Uani 1 1 d . . . . .
H5A H 0.1971 1.0701 0.7830 0.033 Uiso 1 1 calc R U . . .
H5B H 0.0599 1.0929 0.7670 0.033 Uiso 1 1 calc R U . . .
C6 C 0.1731(4) 0.9698(3) 0.71847(19) 0.0275(10) Uani 1 1 d . . . . .
H6A H 0.1388 1.0057 0.6764 0.033 Uiso 1 1 calc R U . . .
H6B H 0.2623 0.9524 0.7081 0.033 Uiso 1 1 calc R U . . .
C7 C 0.1523(4) 0.7818(3) 0.71648(19) 0.0283(10) Uani 1 1 d . . . . .
C8 C 0.1248(4) 0.6895(3) 0.75838(18) 0.0259(10) Uani 1 1 d . . . . .
C9 C 0.1458(4) 0.6000(3) 0.72806(19) 0.0273(10) Uani 1 1 d . . . . .
H9 H 0.1282 0.5372 0.7545 0.033 Uiso 1 1 calc R U . . .
C10 C 0.1926(4) 0.6000(3) 0.65929(19) 0.0272(10) Uani 1 1 d . . . . .
C11 C 0.2251(4) 0.6879(3) 0.6199(2) 0.0315(10) Uani 1 1 d . . . . .
H11 H 0.2615 0.6858 0.5737 0.038 Uiso 1 1 calc R U . . .
C12 C 0.2036(4) 0.7798(3) 0.6491(2) 0.0303(10) Uani 1 1 d . . . . .
H12 H 0.2244 0.8414 0.6226 0.036 Uiso 1 1 calc R U . . .
C13 C 0.2060(4) 0.5011(3) 0.6296(2) 0.0319(11) Uani 1 1 d . . . . .
C14_a C 0.0951(8) 0.5901(5) 0.8711(3) 0.030(2) Uani 0.626(7) 1 d . . P A 1
N5_a N 0.0651(7) 0.4366(4) 0.9289(3) 0.0345(19) Uani 0.626(7) 1 d . . P A 1
C15_a C 0.2028(5) 0.5398(4) 0.9016(3) 0.0277(18) Uani 0.626(7) 1 d G . P A 1
C16_a C 0.1797(5) 0.4446(6) 0.9362(3) 0.035(2) Uani 0.626(7) 1 d G . P A 1
C17_a C 0.2668(7) 0.3751(4) 0.9715(3) 0.034(2) Uani 0.626(7) 1 d G . P A 1
H17_a H 0.2510 0.3100 0.9952 0.041 Uiso 0.626(7) 1 calc R U P A 1
C18_a C 0.3769(5) 0.4009(5) 0.9721(3) 0.039(2) Uani 0.626(7) 1 d G . P A 1
H18_a H 0.4364 0.3534 0.9962 0.047 Uiso 0.626(7) 1 calc R U P A 1
C19_a C 0.4001(4) 0.4961(6) 0.9374(3) 0.036(3) Uani 0.626(7) 1 d G . P A 1
H19_a H 0.4754 0.5137 0.9379 0.043 Uiso 0.626(7) 1 calc R U P A 1
C20_a C 0.3130(7) 0.5656(4) 0.9022(3) 0.034(2) Uani 0.626(7) 1 d G . P A 1
H20_a H 0.3288 0.6306 0.8785 0.041 Uiso 0.626(7) 1 calc R U P A 1
C21_a C 0.0139(7) 0.5263(5) 0.8886(3) 0.0235(17) Uani 0.626(7) 1 d . . P A 1
C22_a C -0.1063(4) 0.5337(5) 0.8692(3) 0.030(2) Uani 0.626(7) 1 d G . P A 1
C23_a C -0.1754(6) 0.4610(4) 0.9005(3) 0.043(3) Uani 0.626(7) 1 d G . P A 1
H23_a H -0.1455 0.4063 0.9347 0.051 Uiso 0.626(7) 1 calc R U P A 1
C24_a C -0.2884(6) 0.4681(4) 0.8819(3) 0.038(2) Uani 0.626(7) 1 d G . P A 1
H24_a H -0.3356 0.4184 0.9034 0.046 Uiso 0.626(7) 1 calc R U P A 1
C25_a C -0.3323(4) 0.5480(6) 0.8319(3) 0.041(2) Uani 0.626(7) 1 d G . P A 1
H25_a H -0.4095 0.5529 0.8192 0.050 Uiso 0.626(7) 1 calc R U P A 1
C26_a C -0.2632(6) 0.6208(5) 0.8006(3) 0.042(3) Uani 0.626(7) 1 d G . P A 1
H26_a H -0.2932 0.6754 0.7664 0.050 Uiso 0.626(7) 1 calc R U P A 1
C27_a C -0.1502(5) 0.6136(4) 0.8192(3) 0.040(2) Uani 0.626(7) 1 d G . P A 1
H27_a H -0.1030 0.6634 0.7978 0.048 Uiso 0.626(7) 1 calc R U P A 1
C14A_b C 0.0171(12) 0.6073(9) 0.8615(6) 0.022(3) Uiso 0.374(7) 1 d . . P A 2
C15A_b C -0.0991(8) 0.5953(10) 0.8503(6) 0.028(3) Uiso 0.374(7) 1 d G . P A 2
C16A_b C -0.1141(10) 0.5021(9) 0.8915(5) 0.024(4) Uiso 0.374(7) 1 d G . P A 2
C17A_b C -0.2147(13) 0.4615(8) 0.8906(6) 0.036(4) Uiso 0.374(7) 1 d G . P A 2
H17A_b H -0.2249 0.3978 0.9187 0.043 Uiso 0.374(7) 1 calc R U P A 2
C18A_b C -0.3005(10) 0.5142(11) 0.8484(8) 0.043(5) Uiso 0.374(7) 1 d G . P A 2
H18A_b H -0.3693 0.4864 0.8477 0.052 Uiso 0.374(7) 1 calc R U P A 2
C19A_b C -0.2855(11) 0.6074(11) 0.8072(7) 0.044(6) Uiso 0.374(7) 1 d G . P A 2
H19A_b H -0.3442 0.6434 0.7783 0.053 Uiso 0.374(7) 1 calc R U P A 2
C20A_b C -0.1849(12) 0.6480(8) 0.8081(6) 0.042(5) Uiso 0.374(7) 1 d G . P A 2
H20A_b H -0.1747 0.7117 0.7799 0.051 Uiso 0.374(7) 1 calc R U P A 2
C21A_b C 0.0695(12) 0.5207(9) 0.9063(6) 0.021(3) Uiso 0.374(7) 1 d . . P A 2
N5A_b N -0.0186(11) 0.4581(8) 0.9241(5) 0.029(3) Uiso 0.374(7) 1 d . . P A 2
C22A_b C 0.1854(7) 0.4858(11) 0.9286(6) 0.019(3) Uiso 0.374(7) 1 d G . P A 2
C23A_b C 0.2222(11) 0.3833(10) 0.9596(6) 0.041(5) Uiso 0.374(7) 1 d G . P A 2
H23A_b H 0.1680 0.3368 0.9688 0.050 Uiso 0.374(7) 1 calc R U P A 2
C24A_b C 0.3383(13) 0.3488(8) 0.9770(6) 0.049(5) Uiso 0.374(7) 1 d G . P A 2
H24A_b H 0.3634 0.2787 0.9982 0.059 Uiso 0.374(7) 1 calc R U P A 2
C25A_b C 0.4176(8) 0.4168(12) 0.9636(7) 0.058(6) Uiso 0.374(7) 1 d G . P A 2
H25A_b H 0.4969 0.3932 0.9755 0.070 Uiso 0.374(7) 1 calc R U P A 2
C26A_b C 0.3808(10) 0.5193(10) 0.9327(8) 0.039(5) Uiso 0.374(7) 1 d G . P A 2
H26A_b H 0.4350 0.5658 0.9235 0.047 Uiso 0.374(7) 1 calc R U P A 2
C27A_b C 0.2647(12) 0.5538(7) 0.9152(6) 0.036(4) Uiso 0.374(7) 1 d G . P A 2
H27A_b H 0.2396 0.6239 0.8940 0.044 Uiso 0.374(7) 1 calc R U P A 2
N1 N 0.1030(3) 0.9602(2) 0.83579(15) 0.0290(9) Uani 1 1 d . . . . .
N2 N 0.1248(3) 0.8748(2) 0.74673(15) 0.0312(9) Uani 1 1 d . . . . .
N3 N 0.0761(3) 0.6912(2) 0.82801(15) 0.0277(9) Uani 1 1 d . . . . .
N4 N 0.0456(4) 0.8908(3) 0.94556(16) 0.0336(9) Uani 1 1 d D . . . .
O1 O 0.0675(3) 1.0617(2) 0.92078(13) 0.0384(8) Uani 1 1 d . . . . .
O2 O 0.0114(3) 0.7262(2) 0.97607(13) 0.0413(9) Uani 1 1 d . . . . .
F1 F 0.2726(2) 0.49944(19) 0.56762(12) 0.0443(7) Uani 1 1 d . . . . .
F2 F 0.1004(2) 0.4807(2) 0.62384(14) 0.0478(7) Uani 1 1 d . . . . .
F3 F 0.2607(3) 0.41620(18) 0.66970(13) 0.0449(7) Uani 1 1 d . . . . .
C61_c C -0.1957(7) 1.1279(7) 0.7067(5) 0.054(2) Uani 0.685(8) 1 d . . P B 3
H61_c H -0.2089 1.0668 0.6929 0.065 Uiso 0.685(8) 1 calc R U P B 3
C62_c C -0.1782(6) 1.2209(4) 0.6626(4) 0.047(2) Uani 0.685(8) 1 d G . P B 3
C63_c C -0.1622(5) 1.2886(6) 0.7045(2) 0.051(3) Uani 0.685(8) 1 d G . P B 3
C64_c C -0.1408(6) 1.3873(5) 0.6763(4) 0.053(2) Uani 0.685(8) 1 d G . P B 3
H64_c H -0.1299 1.4336 0.7049 0.064 Uiso 0.685(8) 1 calc R U P B 3
C65_c C -0.1355(8) 1.4182(4) 0.6061(4) 0.055(3) Uani 0.685(8) 1 d G . P B 3
H65_c H -0.1209 1.4857 0.5868 0.067 Uiso 0.685(8) 1 calc R U P B 3
C66_c C -0.1515(9) 1.3505(6) 0.5642(2) 0.063(3) Uani 0.685(8) 1 d G . P B 3
H66_c H -0.1479 1.3717 0.5162 0.076 Uiso 0.685(8) 1 calc R U P B 3
C67_c C -0.1729(7) 1.2519(5) 0.5924(4) 0.063(3) Uani 0.685(8) 1 d G . P B 3
H67_c H -0.1838 1.2056 0.5638 0.076 Uiso 0.685(8) 1 calc R U P B 3
C68_c C -0.1905(8) 1.1406(8) 0.7723(6) 0.047(2) Uani 0.685(8) 1 d . . P B 3
N61_c N -0.1711(6) 1.2423(5) 0.7697(4) 0.055(2) Uani 0.685(8) 1 d D . P B 3
H61C_c H -0.181(5) 1.246(3) 0.8192(11) 0.066 Uiso 0.685(8) 1 d D U P B 3
C69_c C -0.2074(7) 1.0693(5) 0.8359(3) 0.055(3) Uani 0.685(8) 1 d G . P B 3
C74_c C -0.2119(6) 0.9663(5) 0.8322(3) 0.054(2) Uani 0.685(8) 1 d G . P B 3
H74_c H -0.1997 0.9424 0.7889 0.065 Uiso 0.685(8) 1 calc R U P B 3
C73_c C -0.2343(8) 0.8984(4) 0.8918(4) 0.058(3) Uani 0.685(8) 1 d G . P B 3
H73_c H -0.2374 0.8280 0.8893 0.070 Uiso 0.685(8) 1 calc R U P B 3
C72_c C -0.2521(9) 0.9334(6) 0.9551(3) 0.075(5) Uani 0.685(8) 1 d G . P B 3
H72_c H -0.2674 0.8870 0.9958 0.090 Uiso 0.685(8) 1 calc R U P B 3
C71_c C -0.2475(7) 1.0363(6) 0.9588(3) 0.067(3) Uani 0.685(8) 1 d G . P B 3
H71_c H -0.2597 1.0603 1.0021 0.081 Uiso 0.685(8) 1 calc R U P B 3
C70_c C -0.2252(6) 1.1043(4) 0.8992(4) 0.060(3) Uani 0.685(8) 1 d G . P B 3
H70_c H -0.2221 1.1746 0.9017 0.072 Uiso 0.685(8) 1 calc R U P B 3
C61A_d C -0.1984(14) 1.0704(14) 0.7441(9) 0.041(4) Uiso 0.315(8) 1 d . . P B 4
H61A_d H -0.1919 1.0436 0.7023 0.049 Uiso 0.315(8) 1 calc R U P B 4
C62A_d C -0.2156(17) 1.0121(12) 0.8063(7) 0.060(7) Uiso 0.315(8) 1 d G . P B 4
C63A_d C -0.2189(19) 1.0786(9) 0.8536(9) 0.054(8) Uiso 0.315(8) 1 d G . P B 4
C64A_d C -0.2297(19) 1.0410(11) 0.9231(8) 0.069(7) Uiso 0.315(8) 1 d G . P B 4
H64A_d H -0.2320 1.0865 0.9554 0.083 Uiso 0.315(8) 1 calc R U P B 4
C65A_d C -0.237(2) 0.9369(13) 0.9453(6) 0.051(7) Uiso 0.315(8) 1 d G . P B 4
H65A_d H -0.2444 0.9112 0.9928 0.061 Uiso 0.315(8) 1 calc R U P B 4
C66A_d C -0.234(2) 0.8704(10) 0.8980(7) 0.079(8) Uiso 0.315(8) 1 d G . P B 4
H66A_d H -0.2387 0.7992 0.9132 0.094 Uiso 0.315(8) 1 calc R U P B 4
C67A_d C -0.2229(14) 0.9080(11) 0.8285(6) 0.050(5) Uiso 0.315(8) 1 d G . P B 4
H67A_d H -0.2206 0.8625 0.7962 0.060 Uiso 0.315(8) 1 calc R U P B 4
C68A_d C -0.1911(18) 1.1716(15) 0.7471(9) 0.025(5) Uiso 0.315(8) 1 d . . P B 4
N61A_d N -0.2027(13) 1.1771(12) 0.8182(8) 0.051(4) Uiso 0.315(8) 1 d D . P B 4
H61D_d H -0.181(5) 1.246(3) 0.8192(11) 0.061 Uiso 0.315(8) 1 d D U P B 4
C69A_d C -0.1785(14) 1.2581(11) 0.6967(6) 0.033(5) Uiso 0.315(8) 1 d G . P B 4
C70A_d C -0.1694(13) 1.3542(13) 0.7120(5) 0.052(6) Uiso 0.315(8) 1 d G . P B 4
H70A_d H -0.1715 1.3636 0.7582 0.063 Uiso 0.315(8) 1 calc R U P B 4
C71A_d C -0.1570(15) 1.4367(10) 0.6598(7) 0.041(5) Uiso 0.315(8) 1 d G . P B 4
H71A_d H -0.1508 1.5024 0.6703 0.049 Uiso 0.315(8) 1 calc R U P B 4
C72A_d C -0.154(2) 1.4229(12) 0.5922(6) 0.064(8) Uiso 0.315(8) 1 d G . P B 4
H72A_d H -0.1454 1.4792 0.5565 0.077 Uiso 0.315(8) 1 calc R U P B 4
C73A_d C -0.163(2) 1.3268(13) 0.5769(5) 0.037(5) Uiso 0.315(8) 1 d G . P B 4
H73A_d H -0.1608 1.3174 0.5307 0.044 Uiso 0.315(8) 1 calc R U P B 4
C74A_d C -0.1753(17) 1.2444(10) 0.6291(8) 0.034(5) Uiso 0.315(8) 1 d G . P B 4
H74A_d H -0.1815 1.1786 0.6186 0.041 Uiso 0.315(8) 1 calc R U P B 4
C101 C 0.5294(4) 0.4354(3) 0.5961(2) 0.0286(10) Uani 1 1 d . . . . .
C102 C 0.5515(4) 0.2561(3) 0.5659(2) 0.0263(10) Uani 1 1 d . . . . .
C103 C 0.5239(4) 0.2190(3) 0.6366(2) 0.0264(10) Uani 1 1 d . . . . .
C104 C 0.5163(4) 0.2866(3) 0.6809(2) 0.0292(10) Uani 1 1 d . . . . .
C105 C 0.5094(5) 0.4434(3) 0.7226(2) 0.0408(12) Uani 1 1 d . . . . .
H10A H 0.4349 0.4992 0.7239 0.049 Uiso 1 1 calc R U . . .
H10B H 0.5794 0.4748 0.7228 0.049 Uiso 1 1 calc R U . . .
C106 C 0.4997(5) 0.3547(3) 0.7829(2) 0.0439(13) Uani 1 1 d . . . . .
H10C H 0.5700 0.3399 0.8082 0.053 Uiso 1 1 calc R U . . .
H10D H 0.4247 0.3732 0.8150 0.053 Uiso 1 1 calc R U . . .
C107 C 0.4878(4) 0.1630(3) 0.7796(2) 0.0320(10) Uani 1 1 d . . . . .
C108 C 0.4953(4) 0.0882(3) 0.7359(2) 0.0267(10) Uani 1 1 d . . . . .
C109 C 0.4825(4) -0.0118(3) 0.7656(2) 0.0288(10) Uani 1 1 d . . . . .
H109 H 0.4893 -0.0642 0.7373 0.035 Uiso 1 1 calc R U . . .
C110 C 0.4600(4) -0.0368(3) 0.8363(2) 0.0384(12) Uani 1 1 d . . . . .
C111 C 0.4552(5) 0.0366(4) 0.8787(2) 0.0469(13) Uani 1 1 d . . . . .
H111 H 0.4430 0.0184 0.9270 0.056 Uiso 1 1 calc R U . . .
C112 C 0.4686(5) 0.1373(4) 0.8497(2) 0.0426(12) Uani 1 1 d . . . . .
H112 H 0.4644 0.1887 0.8784 0.051 Uiso 1 1 calc R U . . .
C113 C 0.4428(5) -0.1446(4) 0.8661(2) 0.0475(14) Uani 1 1 d D . . . .
C114 C 0.4646(4) 0.0590(3) 0.62416(19) 0.0267(10) Uani 1 1 d . . . . .
C115 C 0.3464(2) 0.09974(19) 0.60221(12) 0.0255(10) Uani 1 1 d G . . . .
C116 C 0.3291(2) 0.02652(16) 0.56481(13) 0.0252(10) Uani 1 1 d G . . . .
C117 C 0.2217(2) 0.04222(18) 0.53772(12) 0.0306(10) Uani 1 1 d G . . . .
H117 H 0.2099 -0.0078 0.5122 0.037 Uiso 1 1 calc R U . . .
C118 C 0.1318(2) 0.1311(2) 0.54803(13) 0.0353(11) Uani 1 1 d G . . . .
H118 H 0.0585 0.1419 0.5295 0.042 Uiso 1 1 calc R U . . .
C119 C 0.1492(2) 0.20437(17) 0.58542(14) 0.0325(10) Uani 1 1 d G . . . .
H119 H 0.0877 0.2651 0.5925 0.039 Uiso 1 1 calc R U . . .
C120 C 0.2565(2) 0.18866(17) 0.61251(12) 0.0306(10) Uani 1 1 d G . . . .
H120 H 0.2684 0.2387 0.6381 0.037 Uiso 1 1 calc R U . . .
C121 C 0.5094(4) -0.0366(3) 0.60091(19) 0.0281(10) Uani 1 1 d . . . . .
C122 C 0.6212(2) -0.1162(2) 0.61044(15) 0.0370(11) Uani 1 1 d G . . . .
C123 C 0.6329(3) -0.2172(2) 0.59557(16) 0.0500(14) Uani 1 1 d G . . . .
H123 H 0.5681 -0.2356 0.5800 0.060 Uiso 1 1 calc R U . . .
C124 C 0.7393(4) -0.29133(18) 0.60341(18) 0.0677(17) Uani 1 1 d G . . . .
H124 H 0.7473 -0.3604 0.5932 0.081 Uiso 1 1 calc R U . . .
C125 C 0.8341(3) -0.2644(3) 0.62613(17) 0.0659(17) Uani 1 1 d G . . . .
H125 H 0.9069 -0.3151 0.6315 0.079 Uiso 1 1 calc R U . . .
C126 C 0.8224(3) -0.1634(3) 0.64101(16) 0.0586(15) Uani 1 1 d G . . . .
H126 H 0.8872 -0.1450 0.6565 0.070 Uiso 1 1 calc R U . . .
C127 C 0.7159(3) -0.0892(2) 0.63316(16) 0.0450(12) Uani 1 1 d G . . . .
H127 H 0.7080 -0.0202 0.6433 0.054 Uiso 1 1 calc R U . . .
N101 N 0.5257(3) 0.3892(2) 0.66290(17) 0.0311(9) Uani 1 1 d . . . . .
N102 N 0.4978(4) 0.2645(3) 0.75009(17) 0.0399(10) Uani 1 1 d . . . . .
N103 N 0.5190(3) 0.1112(2) 0.66319(16) 0.0279(8) Uani 1 1 d . . . . .
N104 N 0.5421(3) 0.3659(2) 0.55070(16) 0.0258(8) Uani 1 1 d D . . . .
N105 N 0.4256(3) -0.0574(2) 0.56547(16) 0.0273(8) Uani 1 1 d . . . . .
O101 O 0.5785(3) 0.2043(2) 0.51721(13) 0.0324(7) Uani 1 1 d . . . . .
O102 O 0.5221(3) 0.5304(2) 0.57973(14) 0.0353(8) Uani 1 1 d . . . . .
C301 C 0.1017(6) 1.3012(4) 0.8036(2) 0.0630(18) Uani 1 1 d . . . . .
H30A H 0.0718 1.3752 0.7863 0.095 Uiso 1 1 calc R U . . .
H30B H 0.1280 1.2606 0.7651 0.095 Uiso 1 1 calc R U . . .
H30C H 0.1701 1.2952 0.8282 0.095 Uiso 1 1 calc R U . . .
O301 O 0.0068(3) 1.2613(3) 0.84913(17) 0.0556(10) Uani 1 1 d . . . . .
F11_e F 0.3465(12) -0.1495(11) 0.9167(7) 0.092(5) Uani 0.474(17) 1 d D . P C 5
F12_e F 0.4110(14) -0.1988(7) 0.8196(4) 0.068(5) Uani 0.474(17) 1 d D . P C 5
F13_e F 0.5307(7) -0.2103(6) 0.8911(8) 0.065(4) Uani 0.474(17) 1 d D . P C 5
F11A_f F 0.3348(7) -0.1501(7) 0.8767(7) 0.067(4) Uani 0.526(17) 1 d D . P C 6
F12A_f F 0.5158(12) -0.2164(5) 0.8317(5) 0.091(6) Uani 0.526(17) 1 d D . P C 6
F13A_f F 0.4803(11) -0.1716(9) 0.9303(5) 0.071(4) Uani 0.526(17) 1 d D . P C 6
H4 H 0.026(5) 0.906(4) 0.9938(13) 0.085 Uiso 1 1 d D U . . .
H104 H 0.532(5) 0.396(4) 0.5029(14) 0.085 Uiso 1 1 d D U . . .

loop_
_atom_site_aniso_label
_atom_site_aniso_U_11
_atom_site_aniso_U_22
_atom_site_aniso_U_33
_atom_site_aniso_U_23
_atom_site_aniso_U_13
_atom_site_aniso_U_12
C1 0.060(3) 0.022(2) 0.021(2) -0.0015(18) 0.004(2) -0.020(2)
C2 0.055(3) 0.024(2) 0.023(2) -0.0071(19) 0.003(2) -0.018(2)
C3 0.048(3) 0.016(2) 0.023(2) -0.0068(17) 0.0084(19) -0.014(2)
C4 0.045(3) 0.018(2) 0.025(2) -0.0111(17) 0.0105(19) -0.015(2)
C5 0.048(3) 0.015(2) 0.019(2) -0.0022(16) 0.0037(19) -0.012(2)
C6 0.044(3) 0.017(2) 0.024(2) -0.0048(17) 0.0028(19) -0.015(2)
C7 0.043(3) 0.019(2) 0.023(2) -0.0061(17) 0.0026(19) -0.010(2)
C8 0.039(3) 0.020(2) 0.018(2) -0.0063(17) 0.0088(18) -0.013(2)
C9 0.038(3) 0.020(2) 0.024(2) -0.0048(17) 0.0078(19) -0.014(2)
C10 0.039(3) 0.017(2) 0.025(2) -0.0113(17) 0.0044(19) -0.0059(19)
C11 0.042(3) 0.026(2) 0.026(2) -0.0088(18) 0.004(2) -0.008(2)
C12 0.045(3) 0.020(2) 0.027(2) -0.0054(18) 0.004(2) -0.015(2)
C13 0.042(3) 0.025(2) 0.031(2) -0.0112(19) 0.009(2) -0.016(2)
C14_a 0.053(6) 0.013(3) 0.024(4) -0.004(3) 0.001(4) -0.012(4)
N5_a 0.061(6) 0.019(3) 0.026(3) -0.009(2) 0.004(3) -0.014(3)
C15_a 0.039(5) 0.024(4) 0.025(4) -0.010(3) -0.005(3) -0.012(4)
C16_a 0.055(6) 0.023(5) 0.033(4) -0.010(4) -0.001(4) -0.018(4)
C17_a 0.054(7) 0.024(4) 0.021(4) -0.004(3) 0.005(4) -0.011(4)
C18_a 0.045(6) 0.042(5) 0.026(4) -0.006(3) -0.008(4) 0.002(5)
C19_a 0.029(5) 0.048(6) 0.037(5) -0.019(4) -0.009(4) -0.007(5)
C20_a 0.053(6) 0.025(4) 0.028(4) -0.009(3) 0.003(4) -0.016(4)
C21_a 0.023(4) 0.021(4) 0.025(4) -0.006(3) 0.003(3) -0.004(3)
C22_a 0.042(5) 0.031(5) 0.018(4) -0.008(4) -0.008(3) -0.004(4)
C23_a 0.047(7) 0.034(5) 0.047(5) -0.014(4) 0.004(4) -0.011(4)
C24_a 0.038(5) 0.031(4) 0.049(5) -0.016(4) -0.003(4) -0.008(4)
C25_a 0.044(5) 0.055(6) 0.029(4) -0.013(4) -0.002(4) -0.012(5)
C26_a 0.037(6) 0.056(6) 0.034(5) -0.003(4) 0.004(4) -0.018(5)
C27_a 0.030(5) 0.050(6) 0.042(5) -0.020(4) 0.003(4) -0.010(5)
N1 0.055(3) 0.0157(17) 0.0169(16) -0.0014(14) 0.0060(16) -0.0169(17)
N2 0.060(3) 0.0148(17) 0.0179(17) -0.0041(14) 0.0105(16) -0.0158(18)
N3 0.050(2) 0.0143(17) 0.0200(17) -0.0046(14) 0.0044(16) -0.0149(17)
N4 0.060(3) 0.0217(19) 0.0218(18) -0.0061(15) 0.0087(18) -0.0225(19)
O1 0.075(3) 0.0229(16) 0.0205(15) -0.0082(12) 0.0079(15) -0.0242(17)
O2 0.080(3) 0.0242(16) 0.0209(15) -0.0046(13) 0.0112(15) -0.0242(17)
F1 0.0587(19) 0.0371(15) 0.0386(14) -0.0207(12) 0.0148(13) -0.0175(14)
F2 0.0434(18) 0.0455(16) 0.0648(18) -0.0325(14) 0.0043(14) -0.0203(14)
F3 0.062(2) 0.0213(13) 0.0490(16) -0.0113(12) 0.0003(14) -0.0054(13)
C61_c 0.033(5) 0.049(5) 0.086(7) -0.024(5) -0.010(4) -0.009(4)
C62_c 0.024(4) 0.054(5) 0.066(6) -0.025(5) -0.010(4) 0.000(4)
C63_c 0.025(5) 0.050(6) 0.082(7) -0.023(5) -0.012(4) -0.001(4)
C64_c 0.040(5) 0.041(6) 0.085(7) -0.034(6) -0.015(5) 0.000(5)
C65_c 0.043(6) 0.033(5) 0.083(7) -0.010(4) -0.007(5) 0.006(4)
C66_c 0.059(7) 0.056(7) 0.077(7) -0.006(5) -0.030(6) -0.006(6)
C67_c 0.040(5) 0.060(6) 0.096(8) -0.029(6) -0.019(5) -0.002(4)
C68_c 0.042(5) 0.047(6) 0.057(7) -0.021(6) -0.002(5) -0.013(5)
N61_c 0.051(5) 0.055(4) 0.063(5) -0.031(4) 0.006(4) -0.010(3)
C69_c 0.039(6) 0.053(6) 0.072(7) -0.023(5) 0.009(5) -0.006(4)
C74_c 0.045(5) 0.063(7) 0.064(6) -0.038(5) -0.010(4) -0.006(5)
C73_c 0.047(6) 0.056(6) 0.073(7) -0.021(5) 0.005(4) -0.013(5)
C72_c 0.053(8) 0.087(9) 0.078(8) -0.018(6) 0.004(5) -0.006(5)
C71_c 0.051(6) 0.081(7) 0.073(7) -0.035(6) 0.005(5) -0.014(5)
C70_c 0.037(5) 0.048(5) 0.103(8) -0.036(5) 0.002(5) -0.013(4)
C101 0.033(3) 0.022(2) 0.033(2) -0.0076(19) -0.0047(19) -0.007(2)
C102 0.038(3) 0.016(2) 0.027(2) -0.0041(18) 0.0006(19) -0.0121(19)
C103 0.036(3) 0.015(2) 0.029(2) -0.0033(17) -0.0052(19) -0.0069(19)
C104 0.040(3) 0.024(2) 0.026(2) -0.0065(18) -0.006(2) -0.009(2)
C105 0.065(4) 0.024(2) 0.039(3) -0.019(2) -0.012(2) -0.007(2)
C106 0.070(4) 0.036(3) 0.032(2) -0.017(2) -0.009(2) -0.014(3)
C107 0.038(3) 0.029(2) 0.029(2) -0.0071(19) -0.003(2) -0.007(2)
C108 0.026(2) 0.028(2) 0.026(2) -0.0019(18) -0.0019(18) -0.0066(19)
C109 0.029(3) 0.028(2) 0.026(2) -0.0001(19) -0.0013(18) -0.004(2)
C110 0.043(3) 0.031(3) 0.032(2) 0.004(2) 0.000(2) -0.001(2)
C111 0.061(4) 0.044(3) 0.028(2) 0.000(2) -0.001(2) -0.003(3)
C112 0.057(3) 0.040(3) 0.030(2) -0.009(2) -0.002(2) -0.006(3)
C113 0.060(4) 0.039(3) 0.032(3) 0.006(2) 0.002(3) -0.001(3)
C114 0.037(3) 0.015(2) 0.026(2) -0.0021(17) -0.0012(19) -0.0047(19)
C115 0.037(3) 0.018(2) 0.021(2) -0.0018(17) 0.0024(18) -0.010(2)
C116 0.033(3) 0.020(2) 0.020(2) 0.0004(17) 0.0029(18) -0.009(2)
C117 0.045(3) 0.030(2) 0.021(2) -0.0085(18) 0.000(2) -0.016(2)
C118 0.033(3) 0.041(3) 0.031(2) 0.000(2) -0.006(2) -0.008(2)
C119 0.035(3) 0.024(2) 0.037(2) -0.0059(19) -0.002(2) -0.004(2)
C120 0.043(3) 0.024(2) 0.028(2) -0.0079(18) 0.003(2) -0.014(2)
C121 0.037(3) 0.021(2) 0.023(2) -0.0011(17) 0.0013(19) -0.005(2)
C122 0.047(3) 0.031(2) 0.025(2) -0.0025(19) 0.004(2) 0.000(2)
C123 0.069(4) 0.023(3) 0.050(3) -0.003(2) -0.007(3) 0.005(3)
C124 0.080(5) 0.045(3) 0.068(4) -0.011(3) -0.020(3) 0.016(3)
C125 0.078(5) 0.051(4) 0.043(3) -0.005(3) -0.002(3) 0.032(3)
C126 0.052(4) 0.081(4) 0.039(3) -0.012(3) -0.006(3) -0.003(3)
C127 0.052(3) 0.042(3) 0.036(3) -0.014(2) 0.002(2) 0.002(3)
N101 0.049(3) 0.0205(19) 0.0277(19) -0.0058(15) -0.0090(17) -0.0106(18)
N102 0.069(3) 0.029(2) 0.027(2) -0.0119(16) -0.0039(19) -0.017(2)
N103 0.039(2) 0.0183(18) 0.0272(18) -0.0035(15) -0.0029(16) -0.0091(17)
N104 0.037(2) 0.0162(17) 0.0257(18) -0.0057(14) -0.0044(16) -0.0056(16)
N105 0.037(2) 0.0214(18) 0.0219(17) -0.0017(14) -0.0003(16) -0.0062(17)
O101 0.048(2) 0.0205(15) 0.0284(15) -0.0059(13) 0.0043(14) -0.0111(14)
O102 0.052(2) 0.0163(15) 0.0410(18) -0.0062(13) -0.0123(15) -0.0075(15)
C301 0.114(5) 0.043(3) 0.039(3) -0.013(2) 0.015(3) -0.043(4)
O301 0.072(3) 0.044(2) 0.052(2) -0.0115(17) 0.0037(19) -0.020(2)
F11_e 0.098(11) 0.067(6) 0.081(8) 0.016(7) 0.043(7) -0.018(6)
F12_e 0.121(12) 0.045(5) 0.046(5) 0.012(4) -0.013(6) -0.046(7)
F13_e 0.039(5) 0.039(5) 0.100(10) 0.011(6) -0.001(6) 0.003(4)
F11A_f 0.035(5) 0.035(4) 0.126(11) 0.025(7) -0.019(6) -0.016(3)
F12A_f 0.113(11) 0.031(4) 0.085(7) 0.006(4) 0.055(8) 0.009(4)
F13A_f 0.076(8) 0.061(6) 0.069(6) 0.032(5) -0.029(5) -0.021(5)

loop_
_atom_type_symbol
_atom_type_description
_atom_type_scat_dispersion_real
_atom_type_scat_dispersion_imag
_atom_type_scat_source
C C 0.0033 0.0016 'International Tables Vol C Tables 4.2.6.8 and 6.1.1.4'
H H 0.0000 0.0000 'International Tables Vol C Tables 4.2.6.8 and 6.1.1.4'
N N 0.0061 0.0033 'International Tables Vol C Tables 4.2.6.8 and 6.1.1.4'
O O 0.0106 0.0060 'International Tables Vol C Tables 4.2.6.8 and 6.1.1.4'
F F 0.0171 0.0103 'International Tables Vol C Tables 4.2.6.8 and 6.1.1.4'

loop_
_geom_angle_atom_site_label_1
_geom_angle_atom_site_label_2
_geom_angle_atom_site_label_3
_geom_angle
O1 C1 N4 124.2(4)
O1 C1 N1 121.6(3)
N4 C1 N1 114.2(4)
O2 C2 N4 117.6(4)
O2 C2 C3 128.2(4)
N4 C2 C3 114.1(3)
C4 C3 N3 117.8(3)
C4 C3 C2 117.1(4)
N3 C3 C2 125.0(3)
C3 C4 N2 125.4(4)
C3 C4 N1 125.1(4)
N2 C4 N1 109.5(3)
N1 C5 C6 102.6(3)
N1 C5 H5A 111.2
C6 C5 H5A 111.2
N1 C5 H5B 111.2
C6 C5 H5B 111.2
H5A C5 H5B 109.2
N2 C6 C5 102.8(3)
N2 C6 H6A 111.2
C5 C6 H6A 111.2
N2 C6 H6B 111.2
C5 C6 H6B 111.2
H6A C6 H6B 109.1
C12 C7 N2 121.6(3)
C12 C7 C8 121.1(4)
N2 C7 C8 117.3(3)
C9 C8 N3 121.7(3)
C9 C8 C7 117.4(3)
N3 C8 C7 120.9(3)
C8 C9 C10 121.0(3)
C8 C9 H9 119.5
C10 C9 H9 119.5
C11 C10 C9 121.4(4)
C11 C10 C13 121.2(4)
C9 C10 C13 117.4(3)
C10 C11 C12 118.7(4)
C10 C11 H11 120.6
C12 C11 H11 120.6
C7 C12 C11 120.3(4)
C7 C12 H12 119.9
C11 C12 H12 119.9
F2 C13 F1 106.9(3)
F2 C13 F3 105.1(3)
F1 C13 F3 105.6(4)
F2 C13 C10 112.9(4)
F1 C13 C10 114.1(3)
F3 C13 C10 111.6(3)
C21_a C14_a C15_a 108.7(6)
C21_a C14_a N3 125.3(8)
C15_a C14_a N3 126.0(6)
C16_a N5_a C21_a 108.3(6)
C16_a C15_a C20_a 120.0
C16_a C15_a C14_a 104.9(6)
C20_a C15_a C14_a 135.1(6)
N5_a C16_a C15_a 109.7(6)
N5_a C16_a C17_a 130.3(6)
C15_a C16_a C17_a 120.0
C18_a C17_a C16_a 120.0
C18_a C17_a H17_a 120.0
C16_a C17_a H17_a 120.0
C19_a C18_a C17_a 120.0
C19_a C18_a H18_a 120.0
C17_a C18_a H18_a 120.0
C18_a C19_a C20_a 120.0
C18_a C19_a H19_a 120.0
C20_a C19_a H19_a 120.0
C19_a C20_a C15_a 120.0
C19_a C20_a H20_a 120.0
C15_a C20_a H20_a 120.0
C14_a C21_a N5_a 108.4(8)
C14_a C21_a C22_a 132.7(7)
N5_a C21_a C22_a 118.8(6)
C23_a C22_a C27_a 120.0
C23_a C22_a C21_a 120.2(6)
C27_a C22_a C21_a 119.8(6)
C22_a C23_a C24_a 120.0
C22_a C23_a H23_a 120.0
C24_a C23_a H23_a 120.0
C23_a C24_a C25_a 120.0
C23_a C24_a H24_a 120.0
C25_a C24_a H24_a 120.0
C26_a C25_a C24_a 120.0
C26_a C25_a H25_a 120.0
C24_a C25_a H25_a 120.0
C25_a C26_a C27_a 120.0
C25_a C26_a H26_a 120.0
C27_a C26_a H26_a 120.0
C26_a C27_a C22_a 120.0
C26_a C27_a H27_a 120.0
C22_a C27_a H27_a 120.0
C21A_b C14A_b C15A_b 110.0(11)
C21A_b C14A_b N3 124.4(11)
C15A_b C14A_b N3 125.4(10)
C16A_b C15A_b C20A_b 120.0
C16A_b C15A_b C14A_b 103.8(10)
C20A_b C15A_b C14A_b 136.1(10)
N5A_b C16A_b C17A_b 128.0(11)
N5A_b C16A_b C15A_b 111.8(11)
C17A_b C16A_b C15A_b 120.0
C18A_b C17A_b C16A_b 120.0
C18A_b C17A_b H17A_b 120.0
C16A_b C17A_b H17A_b 120.0
C19A_b C18A_b C17A_b 120.0
C19A_b C18A_b H18A_b 120.0
C17A_b C18A_b H18A_b 120.0
C18A_b C19A_b C20A_b 120.0
C18A_b C19A_b H19A_b 120.0
C20A_b C19A_b H19A_b 120.0
C19A_b C20A_b C15A_b 120.0
C19A_b C20A_b H20A_b 120.0
C15A_b C20A_b H20A_b 120.0
C14A_b C21A_b N5A_b 104.3(12)
C14A_b C21A_b C22A_b 134.2(13)
N5A_b C21A_b C22A_b 121.2(11)
C16A_b N5A_b C21A_b 110.1(10)
C23A_b C22A_b C27A_b 120.0
C23A_b C22A_b C21A_b 120.8(12)
C27A_b C22A_b C21A_b 119.0(12)
C24A_b C23A_b C22A_b 120.0
C24A_b C23A_b H23A_b 120.0
C22A_b C23A_b H23A_b 120.0
C25A_b C24A_b C23A_b 120.0
C25A_b C24A_b H24A_b 120.0
C23A_b C24A_b H24A_b 120.0
C24A_b C25A_b C26A_b 120.0
C24A_b C25A_b H25A_b 120.0
C26A_b C25A_b H25A_b 120.0
C27A_b C26A_b C25A_b 120.0
C27A_b C26A_b H26A_b 120.0
C25A_b C26A_b H26A_b 120.0
C26A_b C27A_b C22A_b 120.0
C26A_b C27A_b H27A_b 120.0
C22A_b C27A_b H27A_b 120.0
C1 N1 C4 121.1(3)
C1 N1 C5 127.8(3)
C4 N1 C5 110.8(3)
C4 N2 C7 118.4(3)
C4 N2 C6 110.5(3)
C7 N2 C6 125.0(3)
C8 N3 C3 117.6(3)
C8 N3 C14A_b 117.5(5)
C3 N3 C14A_b 124.4(5)
C8 N3 C14_a 115.4(4)
C3 N3 C14_a 117.7(4)
C1 N4 C2 128.2(3)
C1 N4 H4 111(3)
C2 N4 H4 121(3)
C68_c C61_c C62_c 108.9(9)
C68_c C61_c H61_c 125.6
C62_c C61_c H61_c 125.6
C63_c C62_c C67_c 120.0
C63_c C62_c C61_c 105.8(7)
C67_c C62_c C61_c 134.2(7)
N61_c C63_c C64_c 130.6(7)
N61_c C63_c C62_c 109.4(7)
C64_c C63_c C62_c 120.0
C63_c C64_c C65_c 120.0
C63_c C64_c H64_c 120.0
C65_c C64_c H64_c 120.0
C66_c C65_c C64_c 120.0
C66_c C65_c H65_c 120.0
C64_c C65_c H65_c 120.0
C65_c C66_c C67_c 120.0
C65_c C66_c H66_c 120.0
C67_c C66_c H66_c 120.0
C66_c C67_c C62_c 120.0
C66_c C67_c H67_c 120.0
C62_c C67_c H67_c 120.0
C61_c C68_c N61_c 106.7(10)
C61_c C68_c C69_c 129.7(9)
N61_c C68_c C69_c 123.5(8)
C63_c N61_c C68_c 109.2(8)
C63_c N61_c H61C_c 151.0(19)
C68_c N61_c H61C_c 99.2(16)
C74_c C69_c C70_c 120.0
C74_c C69_c C68_c 118.8(6)
C70_c C69_c C68_c 121.1(6)
C73_c C74_c C69_c 120.0
C73_c C74_c H74_c 120.0
C69_c C74_c H74_c 120.0
C74_c C73_c C72_c 120.0
C74_c C73_c H73_c 120.0
C72_c C73_c H73_c 120.0
C73_c C72_c C71_c 120.0
C73_c C72_c H72_c 120.0
C71_c C72_c H72_c 120.0
C70_c C71_c C72_c 120.0
C70_c C71_c H71_c 120.0
C72_c C71_c H71_c 120.0
C71_c C70_c C69_c 120.0
C71_c C70_c H70_c 120.0
C69_c C70_c H70_c 120.0
C62A_d C61A_d C68A_d 114.0(17)
C62A_d C61A_d H61A_d 123.0
C68A_d C61A_d H61A_d 123.0
C61A_d C62A_d C63A_d 105.3(13)
C61A_d C62A_d C67A_d 134.6(13)
C63A_d C62A_d C67A_d 120.0
C62A_d C63A_d C64A_d 120.0
C62A_d C63A_d N61A_d 108.9(14)
C64A_d C63A_d N61A_d 131.0(14)
C65A_d C64A_d C63A_d 120.0
C65A_d C64A_d H64A_d 120.0
C63A_d C64A_d H64A_d 120.0
C64A_d C65A_d C66A_d 120.0
C64A_d C65A_d H65A_d 120.0
C66A_d C65A_d H65A_d 120.0
C67A_d C66A_d C65A_d 120.0
C67A_d C66A_d H66A_d 120.0
C65A_d C66A_d H66A_d 120.0
C66A_d C67A_d C62A_d 120.0
C66A_d C67A_d H67A_d 120.0
C62A_d C67A_d H67A_d 120.0
C61A_d C68A_d C69A_d 133.1(19)
C61A_d C68A_d N61A_d 104.2(15)
C69A_d C68A_d N61A_d 122.7(17)
C63A_d N61A_d C68A_d 107.5(15)
C63A_d N61A_d H61D_d 148(2)
C68A_d N61A_d H61D_d 103.1(18)
C70A_d C69A_d C74A_d 120.0
C70A_d C69A_d C68A_d 122.9(14)
C74A_d C69A_d C68A_d 117.1(14)
C69A_d C70A_d C71A_d 120.0
C69A_d C70A_d H70A_d 120.0
C71A_d C70A_d H70A_d 120.0
C72A_d C71A_d C70A_d 120.0
C72A_d C71A_d H71A_d 120.0
C70A_d C71A_d H71A_d 120.0
C73A_d C72A_d C71A_d 120.0
C73A_d C72A_d H72A_d 120.0
C71A_d C72A_d H72A_d 120.0
C72A_d C73A_d C74A_d 120.0
C72A_d C73A_d H73A_d 120.0
C74A_d C73A_d H73A_d 120.0
C73A_d C74A_d C69A_d 120.0
C73A_d C74A_d H74A_d 120.0
C69A_d C74A_d H74A_d 120.0
O102 C101 N104 124.3(4)
O102 C101 N101 122.1(4)
N104 C101 N101 113.6(3)
O101 C102 N104 117.7(3)
O101 C102 C103 127.8(3)
N104 C102 C103 114.4(3)
C104 C103 C102 116.8(3)
C104 C103 N103 118.8(3)
C102 C103 N103 123.9(3)
C103 C104 N102 125.7(4)
C103 C104 N101 125.0(3)
N102 C104 N101 109.3(3)
N101 C105 C106 102.9(3)
N101 C105 H10A 111.2
C106 C105 H10A 111.2
N101 C105 H10B 111.2
C106 C105 H10B 111.2
H10A C105 H10B 109.1
N102 C106 C105 103.8(3)
N102 C106 H10C 111.0
C105 C106 H10C 111.0
N102 C106 H10D 111.0
C105 C106 H10D 111.0
H10C C106 H10D 109.0
C112 C107 N102 120.6(4)
C112 C107 C108 121.0(4)
N102 C107 C108 118.3(3)
C109 C108 C107 118.0(3)
C109 C108 N103 119.6(4)
C107 C108 N103 122.4(3)
C108 C109 C110 121.0(4)
C108 C109 H109 119.5
C110 C109 H109 119.5
C111 C110 C109 120.6(4)
C111 C110 C113 120.1(4)
C109 C110 C113 119.3(4)
C110 C111 C112 119.1(4)
C110 C111 H111 120.5
C112 C111 H111 120.5
C107 C112 C111 120.3(4)
C107 C112 H112 119.8
C111 C112 H112 119.8
F11A_f C113 F12A_f 115.5(8)
F13_e C113 F11_e 103.8(7)
F11A_f C113 F13A_f 104.4(6)
F12A_f C113 F13A_f 102.2(8)
F13_e C113 F12_e 103.6(7)
F11_e C113 F12_e 98.9(8)
F11A_f C113 C110 112.3(6)
F13_e C113 C110 118.6(5)
F12A_f C113 C110 111.5(5)
F11_e C113 C110 115.8(7)
F13A_f C113 C110 110.1(5)
F12_e C113 C110 113.6(4)
C121 C114 N103 128.5(4)
C121 C114 C115 107.0(3)
N103 C114 C115 124.5(3)
C116 C115 C120 120.0
C116 C115 C114 106.1(2)
C120 C115 C114 133.9(2)
N105 C116 C117 130.2(2)
N105 C116 C115 109.6(2)
C117 C116 C115 120.0
C116 C117 C118 120.0
C116 C117 H117 120.0
C118 C117 H117 120.0
C119 C118 C117 120.0
C119 C118 H118 120.0
C117 C118 H118 120.0
C118 C119 C120 120.0
C118 C119 H119 120.0
C120 C119 H119 120.0
C119 C120 C115 120.0
C119 C120 H120 120.0
C115 C120 H120 120.0
C114 C121 N105 109.1(4)
C114 C121 C122 131.7(4)
N105 C121 C122 119.1(3)
C123 C122 C127 120.0
C123 C122 C121 120.3(3)
C127 C122 C121 119.7(3)
C124 C123 C122 120.0
C124 C123 H123 120.0
C122 C123 H123 120.0
C125 C124 C123 120.0
C125 C124 H124 120.0
C123 C124 H124 120.0
C124 C125 C126 120.0
C124 C125 H125 120.0
C126 C125 H125 120.0
C127 C126 C125 120.0
C127 C126 H126 120.0
C125 C126 H126 120.0
C126 C127 C122 120.0
C126 C127 H127 120.0
C122 C127 H127 120.0
C104 N101 C101 121.1(3)
C104 N101 C105 112.0(3)
C101 N101 C105 126.0(3)
C104 N102 C107 118.8(3)
C104 N102 C106 111.6(3)
C107 N102 C106 129.5(3)
C114 N103 C108 116.9(3)
C114 N103 C103 116.0(3)
C108 N103 C103 115.7(3)
C101 N104 C102 127.3(3)
C101 N104 H104 117(3)
C102 N104 H104 115(3)
C116 N105 C121 108.2(3)
O301 C301 H30A 109.5
O301 C301 H30B 109.5
H30A C301 H30B 109.5
O301 C301 H30C 109.5
H30A C301 H30C 109.5
H30B C301 H30C 109.5

loop_
_geom_bond_atom_site_label_1
_geom_bond_atom_site_label_2
_geom_bond_distance
C1 O1 1.238(5)
C1 N4 1.355(5)
C1 N1 1.362(5)
C2 O2 1.229(4)
C2 N4 1.417(5)
C2 C3 1.434(5)
C3 C4 1.347(5)
C3 N3 1.425(5)
C4 N2 1.348(5)
C4 N1 1.371(5)
C5 N1 1.476(4)
C5 C6 1.524(5)
C5 H5A 0.9900
C5 H5B 0.9900
C6 N2 1.477(4)
C6 H6A 0.9900
C6 H6B 0.9900
C7 C12 1.378(5)
C7 N2 1.410(5)
C7 C8 1.425(5)
C8 C9 1.376(5)
C8 N3 1.412(5)
C9 C10 1.390(5)
C9 H9 0.9500
C10 C11 1.379(5)
C10 C13 1.493(5)
C11 C12 1.391(6)
C11 H11 0.9500
C12 H12 0.9500
C13 F2 1.332(5)
C13 F1 1.342(5)
C13 F3 1.354(5)
C14_a C21_a 1.365(10)
C14_a C15_a 1.443(9)
C14_a N3 1.452(7)
N5_a C16_a 1.381(9)
N5_a C21_a 1.383(10)
C15_a C16_a 1.3900
C15_a C20_a 1.3900
C16_a C17_a 1.3900
C17_a C18_a 1.3900
C17_a H17_a 0.9500
C18_a C19_a 1.3900
C18_a H18_a 0.9500
C19_a C20_a 1.3900
C19_a H19_a 0.9500
C20_a H20_a 0.9500
C21_a C22_a 1.477(9)
C22_a C23_a 1.3900
C22_a C27_a 1.3900
C23_a C24_a 1.3900
C23_a H23_a 0.9500
C24_a C25_a 1.3900
C24_a H24_a 0.9500
C25_a C26_a 1.3900
C25_a H25_a 0.9500
C26_a C27_a 1.3900
C26_a H26_a 0.9500
C27_a H27_a 0.9500
C14A_b C21A_b 1.411(17)
C14A_b C15A_b 1.442(16)
C14A_b N3 1.442(11)
C15A_b C16A_b 1.3900
C15A_b C20A_b 1.3900
C16A_b N5A_b 1.336(14)
C16A_b C17A_b 1.3900
C17A_b C18A_b 1.3900
C17A_b H17A_b 0.9500
C18A_b C19A_b 1.3900
C18A_b H18A_b 0.9500
C19A_b C20A_b 1.3900
C19A_b H19A_b 0.9500
C20A_b H20A_b 0.9500
C21A_b N5A_b 1.417(16)
C21A_b C22A_b 1.426(15)
C22A_b C23A_b 1.3900
C22A_b C27A_b 1.3900
C23A_b C24A_b 1.3900
C23A_b H23A_b 0.9500
C24A_b C25A_b 1.3900
C24A_b H24A_b 0.9500
C25A_b C26A_b 1.3900
C25A_b H25A_b 0.9500
C26A_b C27A_b 1.3900
C26A_b H26A_b 0.9500
C27A_b H27A_b 0.9500
N4 H4 1.00(2)
C61_c C68_c 1.366(13)
C61_c C62_c 1.420(10)
C61_c H61_c 0.9500
C62_c C63_c 1.3900
C62_c C67_c 1.3900
C63_c N61_c 1.341(8)
C63_c C64_c 1.3900
C64_c C65_c 1.3900
C64_c H64_c 0.9500
C65_c C66_c 1.3900
C65_c H65_c 0.9500
C66_c C67_c 1.3900
C66_c H66_c 0.9500
C67_c H67_c 0.9500
C68_c N61_c 1.406(11)
C68_c C69_c 1.463(12)
N61_c H61C_c 0.986(19)
C69_c C74_c 1.3900
C69_c C70_c 1.3900
C74_c C73_c 1.3900
C74_c H74_c 0.9500
C73_c C72_c 1.3900
C73_c H73_c 0.9500
C72_c C71_c 1.3900
C72_c H72_c 0.9500
C71_c C70_c 1.3900
C71_c H71_c 0.9500
C70_c H70_c 0.9500
C61A_d C62A_d 1.356(19)
C61A_d C68A_d 1.37(3)
C61A_d H61A_d 0.9500
C62A_d C63A_d 1.3900
C62A_d C67A_d 1.3900
C63A_d C64A_d 1.3900
C63A_d N61A_d 1.410(17)
C64A_d C65A_d 1.3900
C64A_d H64A_d 0.9500
C65A_d C66A_d 1.3900
C65A_d H65A_d 0.9500
C66A_d C67A_d 1.3900
C66A_d H66A_d 0.9500
C67A_d H67A_d 0.9500
C68A_d C69A_d 1.406(18)
C68A_d N61A_d 1.42(2)
N61A_d H61D_d 1.002(19)
C69A_d C70A_d 1.3900
C69A_d C74A_d 1.3900
C70A_d C71A_d 1.3900
C70A_d H70A_d 0.9500
C71A_d C72A_d 1.3900
C71A_d H71A_d 0.9500
C72A_d C73A_d 1.3900
C72A_d H72A_d 0.9500
C73A_d C74A_d 1.3900
C73A_d H73A_d 0.9500
C74A_d H74A_d 0.9500
C101 O102 1.229(4)
C101 N104 1.368(5)
C101 N101 1.370(5)
C102 O101 1.241(5)
C102 N104 1.415(5)
C102 C103 1.425(5)
C103 C104 1.343(5)
C103 N103 1.444(4)
C104 N102 1.356(5)
C104 N101 1.368(5)
C105 N101 1.460(5)
C105 C106 1.542(6)
C105 H10A 0.9900
C105 H10B 0.9900
C106 N102 1.463(5)
C106 H10C 0.9900
C106 H10D 0.9900
C107 C112 1.380(6)
C107 N102 1.394(5)
C107 C108 1.408(6)
C108 C109 1.383(5)
C108 N103 1.428(5)
C109 C110 1.390(6)
C109 H109 0.9500
C110 C111 1.383(6)
C110 C113 1.492(6)
C111 C112 1.391(6)
C111 H111 0.9500
C112 H112 0.9500
C113 F11A_f 1.240(8)
C113 F13_e 1.279(8)
C113 F12A_f 1.317(7)
C113 F11_e 1.372(9)
C113 F13A_f 1.387(8)
C113 F12_e 1.409(8)
C114 C121 1.376(6)
C114 N103 1.428(5)
C114 C115 1.453(5)
C115 C116 1.3900
C115 C120 1.3900
C116 N105 1.372(4)
C116 C117 1.3900
C117 C118 1.3900
C117 H117 0.9500
C118 C119 1.3900
C118 H118 0.9500
C119 C120 1.3900
C119 H119 0.9500
C120 H120 0.9500
C121 N105 1.393(5)
C121 C122 1.474(5)
C122 C123 1.3900
C122 C127 1.3900
C123 C124 1.3900
C123 H123 0.9500
C124 C125 1.3900
C124 H124 0.9500
C125 C126 1.3900
C125 H125 0.9500
C126 C127 1.3900
C126 H126 0.9500
C127 H127 0.9500
N104 H104 0.987(19)
C301 O301 1.437(6)
C301 H30A 0.9800
C301 H30B 0.9800
C301 H30C 0.9800

loop_
_geom_hbond_atom_site_label_D
_geom_hbond_atom_site_label_H
_geom_hbond_atom_site_label_A
_geom_hbond_distance_DH
_geom_hbond_distance_HA
_geom_hbond_distance_DA
_geom_hbond_angle_DHA
_geom_hbond_site_symmetry_A
N61_c H61C_c O301 0.986(19) 2.40(4) 2.878(8) 109(3) .
N61A_d H61D_d O301 1.002(19) 2.40(4) 3.073(15) 124(4) .
N4 H4 O1 1.00(2) 1.92(3) 2.872(4) 160(5) 2_577
N104 H104 O102 0.987(19) 1.89(2) 2.864(4) 167(5) 2_666

loop_
_geom_torsion_atom_site_label_1
_geom_torsion_atom_site_label_2
_geom_torsion_atom_site_label_3
_geom_torsion_atom_site_label_4
_geom_torsion
O2 C2 C3 C4 175.6(5)
N4 C2 C3 C4 -2.7(6)
O2 C2 C3 N3 0.4(8)
N4 C2 C3 N3 -177.9(4)
N3 C3 C4 N2 -0.8(7)
C2 C3 C4 N2 -176.3(4)
N3 C3 C4 N1 -179.5(4)
C2 C3 C4 N1 5.0(7)
N1 C5 C6 N2 18.0(4)
C12 C7 C8 C9 -3.2(6)
N2 C7 C8 C9 176.8(4)
C12 C7 C8 N3 177.8(4)
N2 C7 C8 N3 -2.3(6)
N3 C8 C9 C10 179.3(4)
C7 C8 C9 C10 0.2(6)
C8 C9 C10 C11 3.3(7)
C8 C9 C10 C13 -176.6(4)
C9 C10 C11 C12 -3.8(7)
C13 C10 C11 C12 176.0(4)
N2 C7 C12 C11 -177.3(4)
C8 C7 C12 C11 2.6(7)
C10 C11 C12 C7 0.9(7)
C11 C10 C13 F2 -109.9(4)
C9 C10 C13 F2 70.0(5)
C11 C10 C13 F1 12.5(6)
C9 C10 C13 F1 -167.6(4)
C11 C10 C13 F3 132.1(4)
C9 C10 C13 F3 -48.1(5)
C21_a C14_a C15_a C16_a 0.6(6)
N3 C14_a C15_a C16_a -178.4(5)
C21_a C14_a C15_a C20_a -179.9(5)
N3 C14_a C15_a C20_a 1.0(10)
C21_a N5_a C16_a C15_a 0.8(6)
C21_a N5_a C16_a C17_a -179.7(4)
C20_a C15_a C16_a N5_a 179.6(5)
C14_a C15_a C16_a N5_a -0.9(5)
C20_a C15_a C16_a C17_a 0.0
C14_a C15_a C16_a C17_a 179.6(5)
N5_a C16_a C17_a C18_a -179.5(7)
C15_a C16_a C17_a C18_a 0.0
C16_a C17_a C18_a C19_a 0.0
C17_a C18_a C19_a C20_a 0.0
C18_a C19_a C20_a C15_a 0.0
C16_a C15_a C20_a C19_a 0.0
C14_a C15_a C20_a C19_a -179.4(6)
C15_a C14_a C21_a N5_a -0.2(7)
N3 C14_a C21_a N5_a 178.9(5)
C15_a C14_a C21_a C22_a -175.8(6)
N3 C14_a C21_a C22_a 3.3(12)
C16_a N5_a C21_a C14_a -0.4(7)
C16_a N5_a C21_a C22_a 175.9(5)
C14_a C21_a C22_a C23_a -173.6(6)
N5_a C21_a C22_a C23_a 11.2(8)
C14_a C21_a C22_a C27_a 6.6(10)
N5_a C21_a C22_a C27_a -168.6(5)
C27_a C22_a C23_a C24_a 0.0
C21_a C22_a C23_a C24_a -179.8(5)
C22_a C23_a C24_a C25_a 0.0
C23_a C24_a C25_a C26_a 0.0
C24_a C25_a C26_a C27_a 0.0
C25_a C26_a C27_a C22_a 0.0
C23_a C22_a C27_a C26_a 0.0
C21_a C22_a C27_a C26_a 179.8(5)
C21A_b C14A_b C15A_b C16A_b 2.0(11)
N3 C14A_b C15A_b C16A_b 177.7(9)
C21A_b C14A_b C15A_b C20A_b -173.0(10)
N3 C14A_b C15A_b C20A_b 2.7(17)
C20A_b C15A_b C16A_b N5A_b 174.8(10)
C14A_b C15A_b C16A_b N5A_b -1.2(10)
C20A_b C15A_b C16A_b C17A_b 0.0
C14A_b C15A_b C16A_b C17A_b -176.0(9)
N5A_b C16A_b C17A_b C18A_b -173.8(12)
C15A_b C16A_b C17A_b C18A_b 0.0
C16A_b C17A_b C18A_b C19A_b 0.0
C17A_b C18A_b C19A_b C20A_b 0.0
C18A_b C19A_b C20A_b C15A_b 0.0
C16A_b C15A_b C20A_b C19A_b 0.0
C14A_b C15A_b C20A_b C19A_b 174.4(13)
C15A_b C14A_b C21A_b N5A_b -2.1(13)
N3 C14A_b C21A_b N5A_b -177.8(9)
C15A_b C14A_b C21A_b C22A_b 171.7(12)
N3 C14A_b C21A_b C22A_b -4(2)
C17A_b C16A_b N5A_b C21A_b 174.3(8)
C15A_b C16A_b N5A_b C21A_b 0.0(12)
C14A_b C21A_b N5A_b C16A_b 1.3(13)
C22A_b C21A_b N5A_b C16A_b -173.5(10)
C14A_b C21A_b C22A_b C23A_b -163.1(12)
N5A_b C21A_b C22A_b C23A_b 9.8(15)
C14A_b C21A_b C22A_b C27A_b 12.8(18)
N5A_b C21A_b C22A_b C27A_b -174.3(9)
C27A_b C22A_b C23A_b C24A_b 0.0
C21A_b C22A_b C23A_b C24A_b 175.9(11)
C22A_b C23A_b C24A_b C25A_b 0.0
C23A_b C24A_b C25A_b C26A_b 0.0
C24A_b C25A_b C26A_b C27A_b 0.0
C25A_b C26A_b C27A_b C22A_b 0.0
C23A_b C22A_b C27A_b C26A_b 0.0
C21A_b C22A_b C27A_b C26A_b -176.0(11)
O1 C1 N1 C4 -175.8(4)
N4 C1 N1 C4 5.0(6)
O1 C1 N1 C5 -3.1(7)
N4 C1 N1 C5 177.7(4)
C3 C4 N1 C1 -6.4(7)
N2 C4 N1 C1 174.7(4)
C3 C4 N1 C5 179.8(4)
N2 C4 N1 C5 0.9(5)
C6 C5 N1 C1 174.2(4)
C6 C5 N1 C4 -12.5(5)
C3 C4 N2 C7 -12.9(7)
N1 C4 N2 C7 166.0(4)
C3 C4 N2 C6 -166.9(4)
N1 C4 N2 C6 12.0(5)
C12 C7 N2 C4 -166.1(4)
C8 C7 N2 C4 13.9(6)
C12 C7 N2 C6 -16.3(7)
C8 C7 N2 C6 163.8(4)
C5 C6 N2 C4 -19.1(5)
C5 C6 N2 C7 -171.0(4)
C9 C8 N3 C3 170.1(4)
C7 C8 N3 C3 -10.9(6)
C9 C8 N3 C14A_b -17.4(8)
C7 C8 N3 C14A_b 161.6(7)
C9 C8 N3 C14_a 24.0(7)
C7 C8 N3 C14_a -157.0(5)
C4 C3 N3 C8 12.6(6)
C2 C3 N3 C8 -172.3(4)
C4 C3 N3 C14A_b -159.4(7)
C2 C3 N3 C14A_b 15.7(9)
C4 C3 N3 C14_a 157.9(5)
C2 C3 N3 C14_a -27.0(7)
C21A_b C14A_b N3 C8 102.3(11)
C15A_b C14A_b N3 C8 -72.8(12)
C21A_b C14A_b N3 C3 -85.7(12)
C15A_b C14A_b N3 C3 99.2(11)
C21A_b C14A_b N3 C14_a 5.8(8)
C15A_b C14A_b N3 C14_a -169.3(17)
C21_a C14_a N3 C8 -96.5(7)
C15_a C14_a N3 C8 82.5(7)
C21_a C14_a N3 C3 117.5(7)
C15_a C14_a N3 C3 -63.6(8)
C21_a C14_a N3 C14A_b 6.2(8)
C15_a C14_a N3 C14A_b -174.9(12)
O1 C1 N4 C2 177.5(5)
N1 C1 N4 C2 -3.3(7)
O2 C2 N4 C1 -176.3(4)
C3 C2 N4 C1 2.2(7)
C68_c C61_c C62_c C63_c 0.2(7)
C68_c C61_c C62_c C67_c 179.0(6)
C67_c C62_c C63_c N61_c 179.9(6)
C61_c C62_c C63_c N61_c -1.0(6)
C67_c C62_c C63_c C64_c 0.0
C61_c C62_c C63_c C64_c 179.0(6)
N61_c C63_c C64_c C65_c -179.9(7)
C62_c C63_c C64_c C65_c 0.0
C63_c C64_c C65_c C66_c 0.0
C64_c C65_c C66_c C67_c 0.0
C65_c C66_c C67_c C62_c 0.0
C63_c C62_c C67_c C66_c 0.0
C61_c C62_c C67_c C66_c -178.7(8)
C62_c C61_c C68_c N61_c 0.7(9)
C62_c C61_c C68_c C69_c 177.5(8)
C64_c C63_c N61_c C68_c -178.6(6)
C62_c C63_c N61_c C68_c 1.5(7)
C61_c C68_c N61_c C63_c -1.4(9)
C69_c C68_c N61_c C63_c -178.4(7)
C61_c C68_c C69_c C74_c 11.0(12)
N61_c C68_c C69_c C74_c -172.6(6)
C61_c C68_c C69_c C70_c -165.6(8)
N61_c C68_c C69_c C70_c 10.8(11)
C70_c C69_c C74_c C73_c 0.0
C68_c C69_c C74_c C73_c -176.6(8)
C69_c C74_c C73_c C72_c 0.0
C74_c C73_c C72_c C71_c 0.0
C73_c C72_c C71_c C70_c 0.0
C72_c C71_c C70_c C69_c 0.0
C74_c C69_c C70_c C71_c 0.0
C68_c C69_c C70_c C71_c 176.5(8)
C68A_d C61A_d C62A_d C63A_d -0.5(17)
C68A_d C61A_d C62A_d C67A_d -176.7(17)
C61A_d C62A_d C63A_d C64A_d -176.8(17)
C67A_d C62A_d C63A_d C64A_d 0.0
C61A_d C62A_d C63A_d N61A_d -0.3(13)
C67A_d C62A_d C63A_d N61A_d 176.5(17)
C62A_d C63A_d C64A_d C65A_d 0.0
N61A_d C63A_d C64A_d C65A_d -176(2)
C63A_d C64A_d C65A_d C66A_d 0.0
C64A_d C65A_d C66A_d C67A_d 0.0
C65A_d C66A_d C67A_d C62A_d 0.0
C61A_d C62A_d C67A_d C66A_d 176(2)
C63A_d C62A_d C67A_d C66A_d 0.0
C62A_d C61A_d C68A_d C69A_d -177(2)
C62A_d C61A_d C68A_d N61A_d 1(2)
C62A_d C63A_d N61A_d C68A_d 1.1(16)
C64A_d C63A_d N61A_d C68A_d 177.0(16)
C61A_d C68A_d N61A_d C63A_d -1.3(19)
C69A_d C68A_d N61A_d C63A_d 177.4(17)
C61A_d C68A_d C69A_d C70A_d -177.9(17)
N61A_d C68A_d C69A_d C70A_d 4(2)
C61A_d C68A_d C69A_d C74A_d 2(3)
N61A_d C68A_d C69A_d C74A_d -176.2(15)
C74A_d C69A_d C70A_d C71A_d 0.0
C68A_d C69A_d C70A_d C71A_d -180.0(17)
C69A_d C70A_d C71A_d C72A_d 0.0
C70A_d C71A_d C72A_d C73A_d 0.0
C71A_d C72A_d C73A_d C74A_d 0.0
C72A_d C73A_d C74A_d C69A_d 0.0
C70A_d C69A_d C74A_d C73A_d 0.0
C68A_d C69A_d C74A_d C73A_d 180.0(16)
O101 C102 C103 C104 169.6(4)
N104 C102 C103 C104 -12.8(6)
O101 C102 C103 N103 -2.2(7)
N104 C102 C103 N103 175.3(4)
C102 C103 C104 N102 -176.0(4)
N103 C103 C104 N102 -3.7(7)
C102 C103 C104 N101 4.2(7)
N103 C103 C104 N101 176.5(4)
N101 C105 C106 N102 -6.2(5)
C112 C107 C108 C109 0.0(7)
N102 C107 C108 C109 -178.6(4)
C112 C107 C108 N103 -177.9(4)
N102 C107 C108 N103 3.5(6)
C107 C108 C109 C110 1.6(6)
N103 C108 C109 C110 179.6(4)
C108 C109 C110 C111 -2.9(7)
C108 C109 C110 C113 178.0(4)
C109 C110 C111 C112 2.5(7)
C113 C110 C111 C112 -178.4(4)
N102 C107 C112 C111 178.2(4)
C108 C107 C112 C111 -0.4(7)
C110 C111 C112 C107 -0.8(7)
C111 C110 C113 F11A_f 87.5(10)
C109 C110 C113 F11A_f -93.4(9)
C111 C110 C113 F13_e -77.4(10)
C109 C110 C113 F13_e 101.7(9)
C111 C110 C113 F12A_f -141.2(9)
C109 C110 C113 F12A_f 38.0(10)
C111 C110 C113 F11_e 47.0(11)
C109 C110 C113 F11_e -133.9(10)
C111 C110 C113 F13A_f -28.5(9)
C109 C110 C113 F13A_f 150.6(8)
C111 C110 C113 F12_e 160.5(8)
C109 C110 C113 F12_e -20.4(9)
C121 C114 C115 C116 -1.8(3)
N103 C114 C115 C116 178.9(3)
C121 C114 C115 C120 176.6(2)
N103 C114 C115 C120 -2.8(5)
C120 C115 C116 N105 -175.8(2)
C114 C115 C116 N105 2.8(2)
C120 C115 C116 C117 0.0
C114 C115 C116 C117 178.7(2)
N105 C116 C117 C118 174.8(3)
C115 C116 C117 C118 0.0
C116 C117 C118 C119 0.0
C117 C118 C119 C120 0.0
C118 C119 C120 C115 0.0
C116 C115 C120 C119 0.0
C114 C115 C120 C119 -178.2(3)
N103 C114 C121 N105 179.5(3)
C115 C114 C121 N105 0.1(4)
N103 C114 C121 C122 3.0(7)
C115 C114 C121 C122 -176.3(3)
C114 C121 C122 C123 164.5(4)
N105 C121 C122 C123 -11.6(4)
C114 C121 C122 C127 -16.7(5)
N105 C121 C122 C127 167.2(3)
C127 C122 C123 C124 0.0
C121 C122 C123 C124 178.8(3)
C122 C123 C124 C125 0.0
C123 C124 C125 C126 0.0
C124 C125 C126 C127 0.0
C125 C126 C127 C122 0.0
C123 C122 C127 C126 0.0
C121 C122 C127 C126 -178.8(3)
C103 C104 N101 C101 8.1(7)
N102 C104 N101 C101 -171.7(4)
C103 C104 N101 C105 178.0(4)
N102 C104 N101 C105 -1.8(5)
O102 C101 N101 C104 170.4(4)
N104 C101 N101 C104 -9.7(6)
O102 C101 N101 C105 1.9(7)
N104 C101 N101 C105 -178.1(4)
C106 C105 N101 C104 5.2(5)
C106 C105 N101 C101 174.5(4)
C103 C104 N102 C107 1.4(7)
N101 C104 N102 C107 -178.8(4)
C103 C104 N102 C106 177.5(4)
N101 C104 N102 C106 -2.7(5)
C112 C107 N102 C104 -179.7(4)
C108 C107 N102 C104 -1.1(6)
C112 C107 N102 C106 4.9(7)
C108 C107 N102 C106 -176.4(5)
C105 C106 N102 C104 5.7(5)
C105 C106 N102 C107 -178.7(4)
C121 C114 N103 C108 -89.1(5)
C115 C114 N103 C108 90.1(4)
C121 C114 N103 C103 128.9(4)
C115 C114 N103 C103 -51.9(5)
C109 C108 N103 C114 34.5(5)
C107 C108 N103 C114 -147.6(4)
C109 C108 N103 C103 176.5(4)
C107 C108 N103 C103 -5.6(6)
C104 C103 N103 C114 147.9(4)
C102 C103 N103 C114 -40.4(6)
C104 C103 N103 C108 5.5(6)
C102 C103 N103 C108 177.2(4)
O102 C101 N104 C102 179.7(4)
N101 C101 N104 C102 -0.2(6)
O101 C102 N104 C101 -170.7(4)
C103 C102 N104 C101 11.5(6)
C117 C116 N105 C121 -178.1(2)
C115 C116 N105 C121 -2.8(3)
C114 C121 N105 C116 1.6(4)
C122 C121 N105 C116 178.6(3)
